data_2226313
loop_
_publ_author_name
'Wang, Zhiguo'
'Liu, Siman'
'Bian, Qinquan'

_publ_section_title
;
 Bis[1-(3,5-di-<i>tert</i>-butyl-2-hydroxybenzyl)-3-isopropylimidazolium]
 pentachlorido(tetrahydrofuran)samarate(III)--tetrahydrofuran--toluene
 (1/1/1)
;
_journal_coeditor_code VM2015
_journal_issue 6
_journal_name_full 'Acta Crystallographica Section E'
_journal_page_first m683
_journal_paper_doi 10.1107/S1600536810017678
_journal_volume 66
_journal_year 2010
_chemical_formula_iupac '(C21 H33 N2 O)2 [Sm Cl5 (C4 H8 O)], C7 H8, C4 H8 O'
_chemical_formula_moiety '2(C21 H33 N2 O +), C4 H8 Cl5 O Sm 2- , C7 H8 , C4 H8 O'
_chemical_formula_sum 'C57 H90 Cl5 N4 O4 Sm'
_chemical_formula_weight 1222.93
_chemical_melting_point 451
_chemical_name_systematic
;
Bis[1-(3,5-di-<i>tert</i>-butyl-2-hydroxybenzyl)-3-isopropylimidazolium]
pentachlorido(tetrahydrofuran)samarate(III)--teterahydrofuran--toluene (1/1/1)
;
_space_group_IT_number 2
_symmetry_cell_setting triclinic
_symmetry_space_group_name_Hall '-P 1'
_symmetry_space_group_name_H-M 'P -1'
_atom_sites_solution_hydrogens geom
_atom_sites_solution_primary direct
_atom_sites_solution_secondary difmap
_audit_creation_method SHELXL-97
_cell_angle_alpha 76.954(5)
_cell_angle_beta 86.077(6)
_cell_angle_gamma 82.789(6)
_cell_formula_units_Z 2
_cell_length_a 10.2252(11)
_cell_length_b 17.6968(18)
_cell_length_c 18.3806(19)
_cell_measurement_reflns_used 13058
_cell_measurement_temperature 192(2)
_cell_measurement_theta_max 25.3
_cell_measurement_theta_min 3.1
_cell_volume 3211.8(6)
_computing_cell_refinement 'CrystalClear (Rigaku, 2000)'
_computing_data_collection 'CrystalClear (Rigaku, 2000)'
_computing_data_reduction 'CrystalStructure (Rigaku/MSC, 2002)'
_computing_molecular_graphics 'SHELXTL (Sheldrick, 2008)'
_computing_publication_material 'SHELXL97 (Sheldrick, 2008)'
_computing_structure_refinement 'SHELXL97 (Sheldrick, 2008)'
_computing_structure_solution 'SHELXS97 (Sheldrick, 2008)'
_diffrn_ambient_temperature 192(2)
_diffrn_detector_area_resol_mean 7.31
_diffrn_measured_fraction_theta_full 0.994
_diffrn_measured_fraction_theta_max 0.994
_diffrn_measurement_device_type 'Rigaku Mercury'
_diffrn_measurement_method \w
_diffrn_radiation_monochromator graphite
_diffrn_radiation_source 'fine-focus sealed tube'
_diffrn_radiation_type MoK\a
_diffrn_radiation_wavelength 0.71070
_diffrn_reflns_av_R_equivalents 0.0306
_diffrn_reflns_av_sigmaI/netI 0.0414
_diffrn_reflns_limit_h_max 12
_diffrn_reflns_limit_h_min -12
_diffrn_reflns_limit_k_max 21
_diffrn_reflns_limit_k_min -20
_diffrn_reflns_limit_l_max 22
_diffrn_reflns_limit_l_min 0
_diffrn_reflns_number 32162
_diffrn_reflns_theta_full 25.35
_diffrn_reflns_theta_max 25.35
_diffrn_reflns_theta_min 3.10
_exptl_absorpt_coefficient_mu 1.155
_exptl_absorpt_correction_T_max 0.8459
_exptl_absorpt_correction_T_min 0.6949
_exptl_absorpt_correction_type multi-scan
_exptl_absorpt_process_details '(REQAB; Jacobson, 1998)'
_exptl_crystal_colour colourless
_exptl_crystal_density_diffrn 1.264
_exptl_crystal_density_method 'not measured'
_exptl_crystal_description block
_exptl_crystal_F_000 1098
_exptl_crystal_size_max 0.34
_exptl_crystal_size_mid 0.25
_exptl_crystal_size_min 0.15
_refine_diff_density_max 1.029
_refine_diff_density_min -0.515
_refine_ls_extinction_method none
_refine_ls_goodness_of_fit_ref 1.094
_refine_ls_hydrogen_treatment constr
_refine_ls_matrix_type full
_refine_ls_number_parameters 550
_refine_ls_number_reflns 11687
_refine_ls_number_restraints 54
_refine_ls_restrained_S_all 1.098
_refine_ls_R_factor_all 0.0417
_refine_ls_R_factor_gt 0.0353
_refine_ls_shift/su_max 0.001
_refine_ls_shift/su_mean 0.000
_refine_ls_structure_factor_coef Fsqd
_refine_ls_weighting_details 'calc w=1/[\s^2^(Fo^2^)+(0.0499P)^2^+1.7866P] where P=(Fo^2^+2Fc^2^)/3'
_refine_ls_weighting_scheme calc
_refine_ls_wR_factor_gt 0.0952
_refine_ls_wR_factor_ref 0.0994
_reflns_number_gt 10327
_reflns_number_total 11687
_reflns_threshold_expression I>2\s(I)
_cod_data_source_file vm2015.cif
_cod_data_source_block I
_cod_depositor_comments
;
The following automatic conversions were performed:
'_symmetry_cell_setting' value 'Triclinic' changed to 'triclinic'
according to '/home/saulius/struct/CIF-dictionaries/cif_core.dic'
dictionary named 'cif_core.dic' version 2.4.1 from 2010-06-29.

Automatic conversion script
Id: cif_fix_enum 1527 2010-12-29 10:47:43Z saulius 
;
_cod_database_code 2226313
_cod_database_fobs_code 2226313

loop_
_symmetry_equiv_pos_as_xyz
'x, y, z'
'-x, -y, -z'

loop_
_atom_site_type_symbol
_atom_site_label
_atom_site_fract_x
_atom_site_fract_y
_atom_site_fract_z
_atom_site_U_iso_or_equiv
_atom_site_adp_type
_atom_site_calc_flag
_atom_site_refinement_flags
_atom_site_occupancy
_atom_site_disorder_assembly
_atom_site_disorder_group
Sm Sm1 0.175109(16) 0.492211(9) 0.245502(9) 0.02514(7) Uani d . 1 . .
Cl Cl1 0.09739(9) 0.41253(6) 0.14936(5) 0.0424(2) Uani d . 1 . .
Cl Cl2 0.36522(9) 0.54296(5) 0.14623(5) 0.0385(2) Uani d . 1 . .
Cl Cl3 0.23929(10) 0.58673(7) 0.32928(6) 0.0518(3) Uani d . 1 . .
Cl Cl4 -0.03398(8) 0.46660(5) 0.33769(5) 0.0369(2) Uani d . 1 . .
Cl Cl5 0.33197(8) 0.36853(5) 0.31233(4) 0.03306(19) Uani d . 1 . .
O O1 0.3259(3) 0.27589(16) 0.14977(13) 0.0406(6) Uani d . 1 . .
H H1 0.2642 0.3122 0.1488 0.061 Uiso calc R 1 . .
O O2 -0.0206(3) 0.70203(15) 0.32649(13) 0.0381(6) Uani d . 1 . .
H H2 0.0504 0.6730 0.3241 0.057 Uiso calc R 1 . .
O O3 0.0360(3) 0.60325(15) 0.17351(16) 0.0510(7) Uani d U 1 . .
N N1 0.5561(3) 0.38793(16) 0.07765(15) 0.0276(6) Uani d . 1 . .
N N2 0.6853(3) 0.39034(17) 0.16481(15) 0.0320(6) Uani d . 1 . .
N N3 -0.2386(3) 0.61566(15) 0.45054(15) 0.0267(6) Uani d . 1 . .
N N4 -0.4509(3) 0.63699(16) 0.46579(15) 0.0294(6) Uani d . 1 . .
C C1 0.3481(3) 0.2606(2) 0.07945(18) 0.0279(7) Uani d . 1 . .
C C2 0.3169(3) 0.1900(2) 0.06592(19) 0.0318(8) Uani d . 1 . .
C C3 0.3536(4) 0.1754(2) -0.0041(2) 0.0349(8) Uani d . 1 . .
H H3 0.3355 0.1274 -0.0138 0.042 Uiso calc R 1 . .
C C4 0.4156(3) 0.2270(2) -0.06159(19) 0.0313(8) Uani d U 1 . .
C C5 0.4415(3) 0.2961(2) -0.04605(18) 0.0297(7) Uani d . 1 . .
H H5 0.4827 0.3328 -0.0836 0.036 Uiso calc R 1 . .
C C6 0.4082(3) 0.31323(19) 0.02373(18) 0.0280(7) Uani d . 1 . .
C C7 0.4343(3) 0.39133(19) 0.03719(19) 0.0302(7) Uani d . 1 . .
H H7A 0.4408 0.4286 -0.0116 0.036 Uiso calc R 1 . .
H H7B 0.3583 0.4117 0.0662 0.036 Uiso calc R 1 . .
C C8 0.5621(3) 0.3839(2) 0.14991(19) 0.0304(7) Uani d . 1 . .
H H8 0.4902 0.3775 0.1855 0.036 Uiso calc R 1 . .
C C9 0.6802(3) 0.3967(2) 0.0447(2) 0.0385(9) Uani d . 1 . .
H H9 0.7045 0.4008 -0.0067 0.046 Uiso calc R 1 . .
C C10 0.7603(4) 0.3983(2) 0.0993(2) 0.0403(9) Uani d . 1 . .
H H10 0.8518 0.4039 0.0935 0.048 Uiso calc R 1 . .
C C11 0.7314(4) 0.3975(2) 0.2377(2) 0.0406(9) Uani d . 1 . .
H H11 0.8274 0.4045 0.2315 0.049 Uiso calc R 1 . .
C C12 0.7150(5) 0.3238(3) 0.2962(2) 0.0550(11) Uani d . 1 . .
H H12A 0.6208 0.3189 0.3068 0.083 Uiso calc R 1 . .
H H12B 0.7562 0.3262 0.3420 0.083 Uiso calc R 1 . .
H H12C 0.7572 0.2786 0.2776 0.083 Uiso calc R 1 . .
C C13 0.6572(4) 0.4694(3) 0.2600(2) 0.0473(10) Uani d . 1 . .
H H13A 0.6666 0.5153 0.2196 0.071 Uiso calc R 1 . .
H H13B 0.6935 0.4769 0.3055 0.071 Uiso calc R 1 . .
H H13C 0.5635 0.4622 0.2694 0.071 Uiso calc R 1 . .
C C14 0.2428(4) 0.1327(2) 0.1249(2) 0.0459(10) Uani d . 1 . .
C C15 0.2191(6) 0.0613(3) 0.0949(3) 0.0696(15) Uani d . 1 . .
H H15A 0.1742 0.0249 0.1340 0.104 Uiso calc R 1 . .
H H15B 0.3039 0.0352 0.0804 0.104 Uiso calc R 1 . .
H H15C 0.1640 0.0783 0.0513 0.104 Uiso calc R 1 . .
C C16 0.1067(4) 0.1733(3) 0.1435(2) 0.0540(11) Uani d . 1 . .
H H16A 0.0589 0.1366 0.1807 0.081 Uiso calc R 1 . .
H H16B 0.0564 0.1904 0.0981 0.081 Uiso calc R 1 . .
H H16C 0.1180 0.2187 0.1637 0.081 Uiso calc R 1 . .
C C17 0.3211(5) 0.1035(3) 0.1955(3) 0.0654(13) Uani d . 1 . .
H H17A 0.3365 0.1480 0.2160 0.098 Uiso calc R 1 . .
H H17B 0.4059 0.0758 0.1832 0.098 Uiso calc R 1 . .
H H17C 0.2711 0.0679 0.2325 0.098 Uiso calc R 1 . .
C C18 0.4527(4) 0.2058(2) -0.1367(2) 0.0413(9) Uani d U 1 . .
C C19 0.5337(6) 0.1263(3) -0.1269(3) 0.0852(18) Uani d U 1 . .
H H19A 0.6121 0.1260 -0.0990 0.128 Uiso calc R 1 . .
H H19B 0.5610 0.1157 -0.1762 0.128 Uiso calc R 1 . .
H H19C 0.4803 0.0860 -0.0994 0.128 Uiso calc R 1 . .
C C20 0.5299(6) 0.2648(3) -0.1893(3) 0.0758(16) Uani d U 1 . .
H H20A 0.4762 0.3156 -0.1999 0.114 Uiso calc R 1 . .
H H20B 0.5525 0.2473 -0.2360 0.114 Uiso calc R 1 . .
H H20C 0.6109 0.2695 -0.1659 0.114 Uiso calc R 1 . .
C C21 0.3270(6) 0.2028(5) -0.1756(3) 0.112(3) Uani d U 1 . .
H H21A 0.2774 0.1619 -0.1454 0.168 Uiso calc R 1 . .
H H21B 0.3502 0.1910 -0.2248 0.168 Uiso calc R 1 . .
H H21C 0.2727 0.2533 -0.1817 0.168 Uiso calc R 1 . .
C C22 -0.0222(3) 0.73476(19) 0.38847(18) 0.0272(7) Uani d . 1 . .
C C23 0.0019(3) 0.81275(19) 0.37987(19) 0.0300(7) Uani d . 1 . .
C C24 -0.0044(3) 0.84102(19) 0.44508(19) 0.0299(7) Uani d . 1 . .
H H24 0.0119 0.8936 0.4406 0.036 Uiso calc R 1 . .
C C25 -0.0329(3) 0.79773(18) 0.51609(19) 0.0265(7) Uani d . 1 . .
C C26 -0.0586(3) 0.72138(18) 0.52153(18) 0.0252(7) Uani d . 1 . .
H H26 -0.0787 0.6900 0.5692 0.030 Uiso calc R 1 . .
C C27 -0.0556(3) 0.69004(18) 0.45866(19) 0.0271(7) Uani d . 1 . .
C C28 -0.0970(3) 0.60947(19) 0.46620(19) 0.0287(7) Uani d . 1 . .
H H28A -0.0434 0.5825 0.4307 0.034 Uiso calc R 1 . .
H H28B -0.0816 0.5783 0.5175 0.034 Uiso calc R 1 . .
C C29 -0.3369(3) 0.62546(18) 0.49964(18) 0.0283(7) Uani d . 1 . .
H H29 -0.3274 0.6244 0.5509 0.034 Uiso calc R 1 . .
C C30 -0.2911(4) 0.6212(2) 0.38242(19) 0.0326(8) Uani d . 1 . .
H H30 -0.2430 0.6171 0.3371 0.039 Uiso calc R 1 . .
C C31 -0.4243(4) 0.6337(2) 0.39176(19) 0.0342(8) Uani d . 1 . .
H H31 -0.4871 0.6391 0.3546 0.041 Uiso calc R 1 . .
C C32 -0.5827(3) 0.6498(2) 0.5040(2) 0.0381(8) Uani d . 1 . .
H H32 -0.5691 0.6650 0.5519 0.046 Uiso calc R 1 . .
C C33 -0.6680(4) 0.7156(2) 0.4566(3) 0.0474(10) Uani d . 1 . .
H H33A -0.6222 0.7625 0.4445 0.071 Uiso calc R 1 . .
H H33B -0.7514 0.7261 0.4841 0.071 Uiso calc R 1 . .
H H33C -0.6861 0.7009 0.4102 0.071 Uiso calc R 1 . .
C C34 -0.6456(4) 0.5744(2) 0.5227(2) 0.0506(10) Uani d . 1 . .
H H34A -0.6573 0.5576 0.4765 0.076 Uiso calc R 1 . .
H H34B -0.7317 0.5828 0.5483 0.076 Uiso calc R 1 . .
H H34C -0.5886 0.5341 0.5553 0.076 Uiso calc R 1 . .
C C35 0.0346(4) 0.8641(2) 0.3029(2) 0.0384(9) Uani d . 1 . .
C C36 0.0482(5) 0.9481(2) 0.3087(2) 0.0618(13) Uani d . 1 . .
H H36A -0.0328 0.9697 0.3319 0.093 Uiso calc R 1 . .
H H36B 0.0629 0.9802 0.2586 0.093 Uiso calc R 1 . .
H H36C 0.1232 0.9478 0.3393 0.093 Uiso calc R 1 . .
C C37 -0.0761(5) 0.8674(3) 0.2496(2) 0.0575(12) Uani d . 1 . .
H H37A -0.0823 0.8149 0.2422 0.086 Uiso calc R 1 . .
H H37B -0.0567 0.9020 0.2015 0.086 Uiso calc R 1 . .
H H37C -0.1600 0.8875 0.2712 0.086 Uiso calc R 1 . .
C C38 0.1659(4) 0.8317(3) 0.2707(2) 0.0561(11) Uani d . 1 . .
H H38A 0.2371 0.8342 0.3029 0.084 Uiso calc R 1 . .
H H38B 0.1829 0.8628 0.2204 0.084 Uiso calc R 1 . .
H H38C 0.1620 0.7773 0.2682 0.084 Uiso calc R 1 . .
C C39 -0.0354(3) 0.8352(2) 0.5834(2) 0.0322(8) Uani d . 1 . .
C C40 -0.1380(4) 0.9075(2) 0.5728(3) 0.0497(11) Uani d . 1 . .
H H40A -0.1147 0.9451 0.5273 0.075 Uiso calc R 1 . .
H H40B -0.1395 0.9316 0.6159 0.075 Uiso calc R 1 . .
H H40C -0.2253 0.8921 0.5683 0.075 Uiso calc R 1 . .
C C41 0.1010(4) 0.8604(2) 0.5890(2) 0.0409(9) Uani d . 1 . .
H H41A 0.1676 0.8148 0.5944 0.061 Uiso calc R 1 . .
H H41B 0.1006 0.8838 0.6325 0.061 Uiso calc R 1 . .
H H41C 0.1219 0.8989 0.5436 0.061 Uiso calc R 1 . .
C C42 -0.0708(5) 0.7789(2) 0.6562(2) 0.0496(11) Uani d . 1 . .
H H42A -0.1592 0.7640 0.6536 0.074 Uiso calc R 1 . .
H H42B -0.0695 0.8045 0.6982 0.074 Uiso calc R 1 . .
H H42C -0.0065 0.7321 0.6637 0.074 Uiso calc R 1 . .
C C43 0.0734(5) 0.6803(3) 0.1423(3) 0.0660(13) Uani d U 1 . .
H H43A 0.1706 0.6785 0.1360 0.079 Uiso calc R 1 . .
H H43B 0.0413 0.7161 0.1757 0.079 Uiso calc R 1 . .
C C44 0.0120(7) 0.7071(4) 0.0691(3) 0.106(2) Uani d U 1 . .
H H44A -0.0447 0.7572 0.0670 0.128 Uiso calc R 1 . .
H H44B 0.0805 0.7147 0.0282 0.128 Uiso calc R 1 . .
C C45 -0.0673(7) 0.6455(5) 0.0621(4) 0.112(2) Uani d U 1 . .
H H45A -0.0209 0.6125 0.0294 0.135 Uiso calc R 1 . .
H H45B -0.1539 0.6683 0.0413 0.135 Uiso calc R 1 . .
C C46 -0.0841(5) 0.5992(3) 0.1404(4) 0.0826(17) Uani d U 1 . .
H H46A -0.1608 0.6225 0.1669 0.099 Uiso calc R 1 . .
H H46B -0.0964 0.5445 0.1408 0.099 Uiso calc R 1 . .

loop_
_atom_site_aniso_label
_atom_site_aniso_U_11
_atom_site_aniso_U_22
_atom_site_aniso_U_33
_atom_site_aniso_U_12
_atom_site_aniso_U_13
_atom_site_aniso_U_23
Sm1 0.02691(10) 0.02751(10) 0.02159(10) -0.00187(7) -0.00170(7) -0.00708(7)
Cl1 0.0316(4) 0.0573(6) 0.0482(5) 0.0004(4) -0.0091(4) -0.0332(5)
Cl2 0.0455(5) 0.0389(5) 0.0300(5) -0.0132(4) 0.0076(4) -0.0033(4)
Cl3 0.0448(5) 0.0655(7) 0.0602(7) -0.0075(5) -0.0042(5) -0.0441(6)
Cl4 0.0286(4) 0.0490(5) 0.0344(5) -0.0044(4) 0.0039(4) -0.0136(4)
Cl5 0.0324(4) 0.0363(5) 0.0263(4) 0.0023(4) -0.0007(3) -0.0018(3)
O1 0.0477(16) 0.0485(16) 0.0253(13) 0.0031(12) -0.0005(11) -0.0126(11)
O2 0.0451(15) 0.0405(15) 0.0331(14) -0.0058(12) 0.0042(11) -0.0185(11)
O3 0.0542(17) 0.0378(15) 0.0549(18) 0.0029(13) -0.0158(14) 0.0020(13)
N1 0.0287(14) 0.0289(15) 0.0275(15) -0.0038(12) -0.0045(12) -0.0100(11)
N2 0.0308(15) 0.0393(17) 0.0280(15) -0.0036(13) -0.0025(12) -0.0116(13)
N3 0.0344(15) 0.0203(13) 0.0270(15) -0.0060(12) -0.0034(12) -0.0063(11)
N4 0.0334(15) 0.0289(15) 0.0279(15) -0.0066(12) -0.0017(12) -0.0087(12)
C1 0.0274(17) 0.0343(18) 0.0222(16) 0.0022(14) -0.0018(13) -0.0095(14)
C2 0.0322(18) 0.0289(18) 0.0314(19) -0.0023(15) 0.0009(15) -0.0015(14)
C3 0.038(2) 0.0291(18) 0.040(2) -0.0082(16) 0.0028(16) -0.0121(15)
C4 0.0285(17) 0.0353(19) 0.0329(19) -0.0039(15) 0.0003(14) -0.0135(15)
C5 0.0298(17) 0.0347(19) 0.0263(17) -0.0071(15) 0.0009(14) -0.0088(14)
C6 0.0255(16) 0.0311(18) 0.0290(18) -0.0009(14) -0.0073(14) -0.0093(14)
C7 0.0313(18) 0.0326(18) 0.0291(18) -0.0022(15) -0.0091(14) -0.0103(14)
C8 0.0257(17) 0.0390(19) 0.0293(18) -0.0045(15) -0.0016(14) -0.0127(15)
C9 0.0336(19) 0.055(2) 0.0280(19) -0.0060(18) 0.0051(15) -0.0138(17)
C10 0.0300(19) 0.064(3) 0.0293(19) -0.0111(18) 0.0011(15) -0.0120(18)
C11 0.0314(19) 0.063(3) 0.032(2) -0.0049(18) -0.0089(16) -0.0187(18)
C12 0.068(3) 0.059(3) 0.036(2) 0.006(2) -0.018(2) -0.009(2)
C13 0.039(2) 0.064(3) 0.049(2) -0.006(2) -0.0100(18) -0.031(2)
C14 0.057(3) 0.040(2) 0.038(2) -0.0143(19) 0.0073(19) -0.0015(17)
C15 0.100(4) 0.045(3) 0.064(3) -0.034(3) 0.026(3) -0.006(2)
C16 0.051(2) 0.068(3) 0.043(2) -0.023(2) 0.0135(19) -0.006(2)
C17 0.076(3) 0.059(3) 0.049(3) -0.010(3) -0.004(2) 0.015(2)
C18 0.047(2) 0.045(2) 0.038(2) -0.0101(18) 0.0055(17) -0.0205(17)
C19 0.124(5) 0.058(3) 0.069(3) 0.004(3) 0.036(3) -0.025(3)
C20 0.114(5) 0.074(3) 0.044(3) -0.022(3) 0.023(3) -0.025(2)
C21 0.073(4) 0.214(8) 0.076(4) -0.016(5) -0.003(3) -0.093(5)
C22 0.0245(16) 0.0288(17) 0.0296(18) -0.0026(14) 0.0030(14) -0.0108(14)
C23 0.0261(17) 0.0308(18) 0.0334(19) -0.0058(14) 0.0005(14) -0.0068(14)
C24 0.0301(17) 0.0215(16) 0.039(2) -0.0045(14) 0.0008(15) -0.0091(14)
C25 0.0221(16) 0.0245(16) 0.0344(18) -0.0013(13) -0.0016(14) -0.0102(14)
C26 0.0216(15) 0.0270(17) 0.0263(17) -0.0015(13) -0.0001(13) -0.0051(13)
C27 0.0225(16) 0.0253(17) 0.0350(19) -0.0004(13) -0.0040(14) -0.0101(14)
C28 0.0279(17) 0.0243(17) 0.0347(19) -0.0017(14) -0.0037(14) -0.0084(14)
C29 0.0363(19) 0.0267(17) 0.0237(17) -0.0036(14) -0.0031(14) -0.0085(13)
C30 0.041(2) 0.0348(19) 0.0245(18) -0.0092(16) -0.0002(15) -0.0096(14)
C31 0.041(2) 0.038(2) 0.0252(18) -0.0090(16) -0.0018(15) -0.0068(15)
C32 0.0325(19) 0.050(2) 0.036(2) -0.0058(17) 0.0013(16) -0.0195(17)
C33 0.034(2) 0.036(2) 0.075(3) -0.0008(17) -0.004(2) -0.021(2)
C34 0.049(2) 0.049(2) 0.050(3) -0.012(2) 0.017(2) -0.0042(19)
C35 0.047(2) 0.037(2) 0.0304(19) -0.0135(17) 0.0014(16) -0.0028(15)
C36 0.099(4) 0.041(2) 0.044(2) -0.026(3) 0.011(2) -0.0002(19)
C37 0.070(3) 0.057(3) 0.042(2) -0.008(2) -0.011(2) 0.002(2)
C38 0.053(3) 0.070(3) 0.045(2) -0.019(2) 0.013(2) -0.009(2)
C39 0.0322(18) 0.0303(18) 0.038(2) -0.0067(15) 0.0005(15) -0.0150(15)
C40 0.042(2) 0.047(2) 0.070(3) 0.0010(19) -0.001(2) -0.037(2)
C41 0.041(2) 0.044(2) 0.044(2) -0.0092(18) -0.0072(17) -0.0181(18)
C42 0.069(3) 0.054(3) 0.035(2) -0.028(2) 0.008(2) -0.0187(19)
C43 0.082(3) 0.037(2) 0.072(3) 0.006(2) -0.018(3) 0.000(2)
C44 0.090(4) 0.127(6) 0.066(4) 0.017(4) 0.000(3) 0.038(4)
C45 0.091(4) 0.167(7) 0.075(4) 0.021(5) -0.050(4) -0.024(4)
C46 0.050(3) 0.069(3) 0.126(5) 0.013(3) -0.037(3) -0.015(3)

loop_
_atom_type_symbol
_atom_type_description
_atom_type_scat_dispersion_real
_atom_type_scat_dispersion_imag
_atom_type_scat_source
C C 0.0033 0.0016 'International Tables Vol C Tables 4.2.6.8 and 6.1.1.4'
H H 0.0000 0.0000 'International Tables Vol C Tables 4.2.6.8 and 6.1.1.4'
O O 0.0106 0.0060 'International Tables Vol C Tables 4.2.6.8 and 6.1.1.4'
N N 0.0061 0.0033 'International Tables Vol C Tables 4.2.6.8 and 6.1.1.4'
Cl Cl 0.1484 0.1585 'International Tables Vol C Tables 4.2.6.8 and 6.1.1.4'
Sm Sm -0.1638 3.4418 'International Tables Vol C Tables 4.2.6.8 and 6.1.1.4'

loop_
_geom_angle_atom_site_label_1
_geom_angle_atom_site_label_2
_geom_angle_atom_site_label_3
_geom_angle_site_symmetry_1
_geom_angle_site_symmetry_3
_geom_angle
_geom_angle_publ_flag
O3 Sm1 Cl5 . . 175.06(7) ?
O3 Sm1 Cl4 . . 86.67(7) ?
Cl5 Sm1 Cl4 . . 96.65(3) ?
O3 Sm1 Cl2 . . 84.24(7) ?
Cl5 Sm1 Cl2 . . 92.66(3) ?
Cl4 Sm1 Cl2 . . 170.17(3) ?
O3 Sm1 Cl3 . . 88.66(7) ?
Cl5 Sm1 Cl3 . . 95.11(3) ?
Cl4 Sm1 Cl3 . . 87.62(3) ?
Cl2 Sm1 Cl3 . . 88.43(3) ?
O3 Sm1 Cl1 . . 84.52(7) ?
Cl5 Sm1 Cl1 . . 91.62(3) ?
Cl4 Sm1 Cl1 . . 93.39(3) ?
Cl2 Sm1 Cl1 . . 89.47(3) ?
Cl3 Sm1 Cl1 . . 173.03(3) ?
C1 O1 H1 . . 109.5 ?
C22 O2 H2 . . 109.5 ?
C46 O3 C43 . . 106.3(3) ?
C46 O3 Sm1 . . 125.8(3) ?
C43 O3 Sm1 . . 126.5(3) ?
C8 N1 C9 . . 108.5(3) ?
C8 N1 C7 . . 125.8(3) ?
C9 N1 C7 . . 125.4(3) ?
C8 N2 C10 . . 108.3(3) ?
C8 N2 C11 . . 126.2(3) ?
C10 N2 C11 . . 125.2(3) ?
C29 N3 C30 . . 108.4(3) ?
C29 N3 C28 . . 124.4(3) ?
C30 N3 C28 . . 126.8(3) ?
C29 N4 C31 . . 108.3(3) ?
C29 N4 C32 . . 124.2(3) ?
C31 N4 C32 . . 127.6(3) ?
O1 C1 C6 . . 119.5(3) ?
O1 C1 C2 . . 119.9(3) ?
C6 C1 C2 . . 120.5(3) ?
C3 C2 C1 . . 116.6(3) ?
C3 C2 C14 . . 121.5(3) ?
C1 C2 C14 . . 121.8(3) ?
C2 C3 C4 . . 124.3(3) ?
C2 C3 H3 . . 117.8 ?
C4 C3 H3 . . 117.8 ?
C5 C4 C3 . . 116.8(3) ?
C5 C4 C18 . . 122.6(3) ?
C3 C4 C18 . . 120.6(3) ?
C4 C5 C6 . . 121.2(3) ?
C4 C5 H5 . . 119.4 ?
C6 C5 H5 . . 119.4 ?
C1 C6 C5 . . 120.5(3) ?
C1 C6 C7 . . 120.3(3) ?
C5 C6 C7 . . 119.2(3) ?
N1 C7 C6 . . 113.9(3) ?
N1 C7 H7A . . 108.8 ?
C6 C7 H7A . . 108.8 ?
N1 C7 H7B . . 108.8 ?
C6 C7 H7B . . 108.8 ?
H7A C7 H7B . . 107.7 ?
N1 C8 N2 . . 108.9(3) ?
N1 C8 H8 . . 125.6 ?
N2 C8 H8 . . 125.6 ?
C10 C9 N1 . . 107.0(3) ?
C10 C9 H9 . . 126.5 ?
N1 C9 H9 . . 126.5 ?
C9 C10 N2 . . 107.3(3) ?
C9 C10 H10 . . 126.3 ?
N2 C10 H10 . . 126.3 ?
N2 C11 C12 . . 110.0(3) ?
N2 C11 C13 . . 109.6(3) ?
C12 C11 C13 . . 112.1(3) ?
N2 C11 H11 . . 108.3 ?
C12 C11 H11 . . 108.3 ?
C13 C11 H11 . . 108.3 ?
C11 C12 H12A . . 109.5 ?
C11 C12 H12B . . 109.5 ?
H12A C12 H12B . . 109.5 ?
C11 C12 H12C . . 109.5 ?
H12A C12 H12C . . 109.5 ?
H12B C12 H12C . . 109.5 ?
C11 C13 H13A . . 109.5 ?
C11 C13 H13B . . 109.5 ?
H13A C13 H13B . . 109.5 ?
C11 C13 H13C . . 109.5 ?
H13A C13 H13C . . 109.5 ?
H13B C13 H13C . . 109.5 ?
C17 C14 C2 . . 111.0(3) ?
C17 C14 C16 . . 110.2(4) ?
C2 C14 C16 . . 109.4(3) ?
C17 C14 C15 . . 107.9(4) ?
C2 C14 C15 . . 111.0(3) ?
C16 C14 C15 . . 107.2(4) ?
C14 C15 H15A . . 109.5 ?
C14 C15 H15B . . 109.5 ?
H15A C15 H15B . . 109.5 ?
C14 C15 H15C . . 109.5 ?
H15A C15 H15C . . 109.5 ?
H15B C15 H15C . . 109.5 ?
C14 C16 H16A . . 109.5 ?
C14 C16 H16B . . 109.5 ?
H16A C16 H16B . . 109.5 ?
C14 C16 H16C . . 109.5 ?
H16A C16 H16C . . 109.5 ?
H16B C16 H16C . . 109.5 ?
C14 C17 H17A . . 109.5 ?
C14 C17 H17B . . 109.5 ?
H17A C17 H17B . . 109.5 ?
C14 C17 H17C . . 109.5 ?
H17A C17 H17C . . 109.5 ?
H17B C17 H17C . . 109.5 ?
C20 C18 C19 . . 108.1(4) ?
C20 C18 C4 . . 113.3(3) ?
C19 C18 C4 . . 111.2(3) ?
C20 C18 C21 . . 106.7(5) ?
C19 C18 C21 . . 108.2(5) ?
C4 C18 C21 . . 109.1(3) ?
C18 C19 H19A . . 109.5 ?
C18 C19 H19B . . 109.5 ?
H19A C19 H19B . . 109.5 ?
C18 C19 H19C . . 109.5 ?
H19A C19 H19C . . 109.5 ?
H19B C19 H19C . . 109.5 ?
C18 C20 H20A . . 109.5 ?
C18 C20 H20B . . 109.5 ?
H20A C20 H20B . . 109.5 ?
C18 C20 H20C . . 109.5 ?
H20A C20 H20C . . 109.5 ?
H20B C20 H20C . . 109.5 ?
C18 C21 H21A . . 109.5 ?
C18 C21 H21B . . 109.5 ?
H21A C21 H21B . . 109.5 ?
C18 C21 H21C . . 109.5 ?
H21A C21 H21C . . 109.5 ?
H21B C21 H21C . . 109.5 ?
O2 C22 C27 . . 118.7(3) ?
O2 C22 C23 . . 120.3(3) ?
C27 C22 C23 . . 120.9(3) ?
C24 C23 C22 . . 116.2(3) ?
C24 C23 C35 . . 121.7(3) ?
C22 C23 C35 . . 122.0(3) ?
C25 C24 C23 . . 124.6(3) ?
C25 C24 H24 . . 117.7 ?
C23 C24 H24 . . 117.7 ?
C24 C25 C26 . . 117.0(3) ?
C24 C25 C39 . . 119.6(3) ?
C26 C25 C39 . . 123.4(3) ?
C27 C26 C25 . . 121.3(3) ?
C27 C26 H26 . . 119.4 ?
C25 C26 H26 . . 119.4 ?
C26 C27 C22 . . 119.9(3) ?
C26 C27 C28 . . 119.4(3) ?
C22 C27 C28 . . 120.6(3) ?
N3 C28 C27 . . 109.9(3) ?
N3 C28 H28A . . 109.7 ?
C27 C28 H28A . . 109.7 ?
N3 C28 H28B . . 109.7 ?
C27 C28 H28B . . 109.7 ?
H28A C28 H28B . . 108.2 ?
N3 C29 N4 . . 109.3(3) ?
N3 C29 H29 . . 125.4 ?
N4 C29 H29 . . 125.4 ?
C31 C30 N3 . . 107.4(3) ?
C31 C30 H30 . . 126.3 ?
N3 C30 H30 . . 126.3 ?
C30 C31 N4 . . 106.7(3) ?
C30 C31 H31 . . 126.6 ?
N4 C31 H31 . . 126.6 ?
N4 C32 C33 . . 110.5(3) ?
N4 C32 C34 . . 109.6(3) ?
C33 C32 C34 . . 112.4(3) ?
N4 C32 H32 . . 108.1 ?
C33 C32 H32 . . 108.1 ?
C34 C32 H32 . . 108.1 ?
C32 C33 H33A . . 109.5 ?
C32 C33 H33B . . 109.5 ?
H33A C33 H33B . . 109.5 ?
C32 C33 H33C . . 109.5 ?
H33A C33 H33C . . 109.5 ?
H33B C33 H33C . . 109.5 ?
C32 C34 H34A . . 109.5 ?
C32 C34 H34B . . 109.5 ?
H34A C34 H34B . . 109.5 ?
C32 C34 H34C . . 109.5 ?
H34A C34 H34C . . 109.5 ?
H34B C34 H34C . . 109.5 ?
C38 C35 C37 . . 110.2(3) ?
C38 C35 C36 . . 107.2(3) ?
C37 C35 C36 . . 108.0(4) ?
C38 C35 C23 . . 110.2(3) ?
C37 C35 C23 . . 109.8(3) ?
C36 C35 C23 . . 111.4(3) ?
C35 C36 H36A . . 109.5 ?
C35 C36 H36B . . 109.5 ?
H36A C36 H36B . . 109.5 ?
C35 C36 H36C . . 109.5 ?
H36A C36 H36C . . 109.5 ?
H36B C36 H36C . . 109.5 ?
C35 C37 H37A . . 109.5 ?
C35 C37 H37B . . 109.5 ?
H37A C37 H37B . . 109.5 ?
C35 C37 H37C . . 109.5 ?
H37A C37 H37C . . 109.5 ?
H37B C37 H37C . . 109.5 ?
C35 C38 H38A . . 109.5 ?
C35 C38 H38B . . 109.5 ?
H38A C38 H38B . . 109.5 ?
C35 C38 H38C . . 109.5 ?
H38A C38 H38C . . 109.5 ?
H38B C38 H38C . . 109.5 ?
C25 C39 C42 . . 111.8(3) ?
C25 C39 C41 . . 109.0(3) ?
C42 C39 C41 . . 109.2(3) ?
C25 C39 C40 . . 109.5(3) ?
C42 C39 C40 . . 108.5(3) ?
C41 C39 C40 . . 108.9(3) ?
C39 C40 H40A . . 109.5 ?
C39 C40 H40B . . 109.5 ?
H40A C40 H40B . . 109.5 ?
C39 C40 H40C . . 109.5 ?
H40A C40 H40C . . 109.5 ?
H40B C40 H40C . . 109.5 ?
C39 C41 H41A . . 109.5 ?
C39 C41 H41B . . 109.5 ?
H41A C41 H41B . . 109.5 ?
C39 C41 H41C . . 109.5 ?
H41A C41 H41C . . 109.5 ?
H41B C41 H41C . . 109.5 ?
C39 C42 H42A . . 109.5 ?
C39 C42 H42B . . 109.5 ?
H42A C42 H42B . . 109.5 ?
C39 C42 H42C . . 109.5 ?
H42A C42 H42C . . 109.5 ?
H42B C42 H42C . . 109.5 ?
O3 C43 C44 . . 106.5(5) ?
O3 C43 H43A . . 110.4 ?
C44 C43 H43A . . 110.4 ?
O3 C43 H43B . . 110.4 ?
C44 C43 H43B . . 110.4 ?
H43A C43 H43B . . 108.6 ?
C45 C44 C43 . . 106.0(5) ?
C45 C44 H44A . . 110.5 ?
C43 C44 H44A . . 110.5 ?
C45 C44 H44B . . 110.5 ?
C43 C44 H44B . . 110.5 ?
H44A C44 H44B . . 108.7 ?
C44 C45 C46 . . 104.4(5) ?
C44 C45 H45A . . 110.9 ?
C46 C45 H45A . . 110.9 ?
C44 C45 H45B . . 110.9 ?
C46 C45 H45B . . 110.9 ?
H45A C45 H45B . . 108.9 ?
O3 C46 C45 . . 103.6(5) ?
O3 C46 H46A . . 111.0 ?
C45 C46 H46A . . 111.0 ?
O3 C46 H46B . . 111.0 ?
C45 C46 H46B . . 111.0 ?
H46A C46 H46B . . 109.0 ?

loop_
_geom_bond_atom_site_label_1
_geom_bond_atom_site_label_2
_geom_bond_site_symmetry_2
_geom_bond_distance
_geom_bond_publ_flag
Sm1 O3 . 2.453(3) ?
Sm1 Cl5 . 2.6546(9) ?
Sm1 Cl4 . 2.6549(9) ?
Sm1 Cl2 . 2.6698(9) ?
Sm1 Cl3 . 2.6789(9) ?
Sm1 Cl1 . 2.7095(9) ?
O1 C1 . 1.377(4) ?
O1 H1 . 0.8400 ?
O2 C22 . 1.388(4) ?
O2 H2 . 0.8400 ?
O3 C46 . 1.425(5) ?
O3 C43 . 1.443(5) ?
N1 C8 . 1.319(4) ?
N1 C9 . 1.379(4) ?
N1 C7 . 1.482(4) ?
N2 C8 . 1.331(4) ?
N2 C10 . 1.372(4) ?
N2 C11 . 1.487(4) ?
N3 C29 . 1.326(4) ?
N3 C30 . 1.374(4) ?
N3 C28 . 1.481(4) ?
N4 C29 . 1.330(4) ?
N4 C31 . 1.382(4) ?
N4 C32 . 1.492(4) ?
C1 C6 . 1.386(5) ?
C1 C2 . 1.406(5) ?
C2 C3 . 1.388(5) ?
C2 C14 . 1.537(5) ?
C3 C4 . 1.403(5) ?
C3 H3 . 0.9500 ?
C4 C5 . 1.377(5) ?
C4 C18 . 1.522(5) ?
C5 C6 . 1.394(5) ?
C5 H5 . 0.9500 ?
C6 C7 . 1.516(4) ?
C7 H7A . 0.9900 ?
C7 H7B . 0.9900 ?
C8 H8 . 0.9500 ?
C9 C10 . 1.344(5) ?
C9 H9 . 0.9500 ?
C10 H10 . 0.9500 ?
C11 C12 . 1.510(6) ?
C11 C13 . 1.520(5) ?
C11 H11 . 1.0000 ?
C12 H12A . 0.9800 ?
C12 H12B . 0.9800 ?
C12 H12C . 0.9800 ?
C13 H13A . 0.9800 ?
C13 H13B . 0.9800 ?
C13 H13C . 0.9800 ?
C14 C17 . 1.526(6) ?
C14 C16 . 1.538(6) ?
C14 C15 . 1.539(6) ?
C15 H15A . 0.9800 ?
C15 H15B . 0.9800 ?
C15 H15C . 0.9800 ?
C16 H16A . 0.9800 ?
C16 H16B . 0.9800 ?
C16 H16C . 0.9800 ?
C17 H17A . 0.9800 ?
C17 H17B . 0.9800 ?
C17 H17C . 0.9800 ?
C18 C20 . 1.514(6) ?
C18 C19 . 1.521(6) ?
C18 C21 . 1.526(6) ?
C19 H19A . 0.9800 ?
C19 H19B . 0.9800 ?
C19 H19C . 0.9800 ?
C20 H20A . 0.9800 ?
C20 H20B . 0.9800 ?
C20 H20C . 0.9800 ?
C21 H21A . 0.9800 ?
C21 H21B . 0.9800 ?
C21 H21C . 0.9800 ?
C22 C27 . 1.398(5) ?
C22 C23 . 1.404(5) ?
C23 C24 . 1.394(5) ?
C23 C35 . 1.539(5) ?
C24 C25 . 1.388(5) ?
C24 H24 . 0.9500 ?
C25 C26 . 1.389(4) ?
C25 C39 . 1.526(4) ?
C26 C27 . 1.387(4) ?
C26 H26 . 0.9500 ?
C27 C28 . 1.512(4) ?
C28 H28A . 0.9900 ?
C28 H28B . 0.9900 ?
C29 H29 . 0.9500 ?
C30 C31 . 1.358(5) ?
C30 H30 . 0.9500 ?
C31 H31 . 0.9500 ?
C32 C33 . 1.506(5) ?
C32 C34 . 1.513(5) ?
C32 H32 . 1.0000 ?
C33 H33A . 0.9800 ?
C33 H33B . 0.9800 ?
C33 H33C . 0.9800 ?
C34 H34A . 0.9800 ?
C34 H34B . 0.9800 ?
C34 H34C . 0.9800 ?
C35 C38 . 1.528(6) ?
C35 C37 . 1.534(6) ?
C35 C36 . 1.537(5) ?
C36 H36A . 0.9800 ?
C36 H36B . 0.9800 ?
C36 H36C . 0.9800 ?
C37 H37A . 0.9800 ?
C37 H37B . 0.9800 ?
C37 H37C . 0.9800 ?
C38 H38A . 0.9800 ?
C38 H38B . 0.9800 ?
C38 H38C . 0.9800 ?
C39 C42 . 1.529(5) ?
C39 C41 . 1.533(5) ?
C39 C40 . 1.535(5) ?
C40 H40A . 0.9800 ?
C40 H40B . 0.9800 ?
C40 H40C . 0.9800 ?
C41 H41A . 0.9800 ?
C41 H41B . 0.9800 ?
C41 H41C . 0.9800 ?
C42 H42A . 0.9800 ?
C42 H42B . 0.9800 ?
C42 H42C . 0.9800 ?
C43 C44 . 1.478(7) ?
C43 H43A . 0.9900 ?
C43 H43B . 0.9900 ?
C44 C45 . 1.470(10) ?
C44 H44A . 0.9900 ?
C44 H44B . 0.9900 ?
C45 C46 . 1.496(9) ?
C45 H45A . 0.9900 ?
C45 H45B . 0.9900 ?
C46 H46A . 0.9900 ?
C46 H46B . 0.9900 ?

loop_
_geom_hbond_atom_site_label_D
_geom_hbond_atom_site_label_H
_geom_hbond_atom_site_label_A
_geom_hbond_site_symmetry_A
_geom_hbond_distance_DH
_geom_hbond_distance_HA
_geom_hbond_distance_DA
_geom_hbond_angle_DHA
O1 H1 Cl1 . 0.84 2.30 3.143(3) 178.3
O2 H2 Cl3 . 0.84 2.30 3.136(3) 174.3
C29 H29 Cl5 2_566 0.95 2.54 3.486(3) 172.5
C10 H10 Cl1 1_655 0.95 2.81 3.681(4) 152.7
C9 H9 Cl2 2_665 0.95 2.64 3.476(4) 146.4
C8 H8 Cl5 . 0.95 2.73 3.655(4) 164.2
C5 H5 Cl2 2_665 0.95 2.84 3.736(3) 158.3

loop_
_geom_torsion_atom_site_label_1
_geom_torsion_atom_site_label_2
_geom_torsion_atom_site_label_3
_geom_torsion_atom_site_label_4
_geom_torsion_site_symmetry_1
_geom_torsion_site_symmetry_2
_geom_torsion_site_symmetry_3
_geom_torsion_site_symmetry_4
_geom_torsion
_geom_torsion_publ_flag
Cl4 Sm1 O3 C46 . . . . -59.2(4) ?
Cl2 Sm1 O3 C46 . . . . 124.6(4) ?
Cl3 Sm1 O3 C46 . . . . -146.9(4) ?
Cl1 Sm1 O3 C46 . . . . 34.5(4) ?
Cl4 Sm1 O3 C43 . . . . 136.1(3) ?
Cl2 Sm1 O3 C43 . . . . -40.1(3) ?
Cl3 Sm1 O3 C43 . . . . 48.4(3) ?
Cl1 Sm1 O3 C43 . . . . -130.1(3) ?
O1 C1 C2 C3 . . . . -174.0(3) ?
C6 C1 C2 C3 . . . . 2.2(5) ?
O1 C1 C2 C14 . . . . 7.5(5) ?
C6 C1 C2 C14 . . . . -176.3(3) ?
C1 C2 C3 C4 . . . . -1.7(5) ?
C14 C2 C3 C4 . . . . 176.8(3) ?
C2 C3 C4 C5 . . . . 0.4(5) ?
C2 C3 C4 C18 . . . . 179.8(3) ?
C3 C4 C5 C6 . . . . 0.5(5) ?
C18 C4 C5 C6 . . . . -178.9(3) ?
O1 C1 C6 C5 . . . . 174.8(3) ?
C2 C1 C6 C5 . . . . -1.5(5) ?
O1 C1 C6 C7 . . . . -7.4(5) ?
C2 C1 C6 C7 . . . . 176.4(3) ?
C4 C5 C6 C1 . . . . 0.1(5) ?
C4 C5 C6 C7 . . . . -177.8(3) ?
C8 N1 C7 C6 . . . . -98.4(4) ?
C9 N1 C7 C6 . . . . 88.8(4) ?
C1 C6 C7 N1 . . . . 82.3(4) ?
C5 C6 C7 N1 . . . . -99.8(4) ?
C9 N1 C8 N2 . . . . 0.4(4) ?
C7 N1 C8 N2 . . . . -173.3(3) ?
C10 N2 C8 N1 . . . . -0.3(4) ?
C11 N2 C8 N1 . . . . 172.8(3) ?
C8 N1 C9 C10 . . . . -0.4(4) ?
C7 N1 C9 C10 . . . . 173.4(3) ?
N1 C9 C10 N2 . . . . 0.2(4) ?
C8 N2 C10 C9 . . . . 0.1(4) ?
C11 N2 C10 C9 . . . . -173.1(3) ?
C8 N2 C11 C12 . . . . 65.0(5) ?
C10 N2 C11 C12 . . . . -123.0(4) ?
C8 N2 C11 C13 . . . . -58.7(5) ?
C10 N2 C11 C13 . . . . 113.3(4) ?
C3 C2 C14 C17 . . . . 120.4(4) ?
C1 C2 C14 C17 . . . . -61.2(5) ?
C3 C2 C14 C16 . . . . -117.7(4) ?
C1 C2 C14 C16 . . . . 60.7(5) ?
C3 C2 C14 C15 . . . . 0.4(5) ?
C1 C2 C14 C15 . . . . 178.8(4) ?
C5 C4 C18 C20 . . . . 4.8(5) ?
C3 C4 C18 C20 . . . . -174.6(4) ?
C5 C4 C18 C19 . . . . 126.7(4) ?
C3 C4 C18 C19 . . . . -52.7(5) ?
C5 C4 C18 C21 . . . . -113.9(5) ?
C3 C4 C18 C21 . . . . 66.7(5) ?
O2 C22 C23 C24 . . . . 178.7(3) ?
C27 C22 C23 C24 . . . . 2.4(5) ?
O2 C22 C23 C35 . . . . -1.7(5) ?
C27 C22 C23 C35 . . . . -178.0(3) ?
C22 C23 C24 C25 . . . . -0.2(5) ?
C35 C23 C24 C25 . . . . -179.8(3) ?
C23 C24 C25 C26 . . . . -1.1(5) ?
C23 C24 C25 C39 . . . . 179.3(3) ?
C24 C25 C26 C27 . . . . 0.2(5) ?
C39 C25 C26 C27 . . . . 179.8(3) ?
C25 C26 C27 C22 . . . . 2.0(5) ?
C25 C26 C27 C28 . . . . -174.2(3) ?
O2 C22 C27 C26 . . . . -179.7(3) ?
C23 C22 C27 C26 . . . . -3.3(5) ?
O2 C22 C27 C28 . . . . -3.6(5) ?
C23 C22 C27 C28 . . . . 172.8(3) ?
C29 N3 C28 C27 . . . . -81.4(4) ?
C30 N3 C28 C27 . . . . 90.7(4) ?
C26 C27 C28 N3 . . . . 93.6(3) ?
C22 C27 C28 N3 . . . . -82.5(4) ?
C30 N3 C29 N4 . . . . 0.1(4) ?
C28 N3 C29 N4 . . . . 173.5(3) ?
C31 N4 C29 N3 . . . . 0.6(4) ?
C32 N4 C29 N3 . . . . 179.7(3) ?
C29 N3 C30 C31 . . . . -0.8(4) ?
C28 N3 C30 C31 . . . . -173.9(3) ?
N3 C30 C31 N4 . . . . 1.1(4) ?
C29 N4 C31 C30 . . . . -1.0(4) ?
C32 N4 C31 C30 . . . . 179.9(3) ?
C29 N4 C32 C33 . . . . 135.9(3) ?
C31 N4 C32 C33 . . . . -45.2(5) ?
C29 N4 C32 C34 . . . . -99.8(4) ?
C31 N4 C32 C34 . . . . 79.2(4) ?
C24 C23 C35 C38 . . . . 115.0(4) ?
C22 C23 C35 C38 . . . . -64.6(4) ?
C24 C23 C35 C37 . . . . -123.5(4) ?
C22 C23 C35 C37 . . . . 57.0(5) ?
C24 C23 C35 C36 . . . . -3.9(5) ?
C22 C23 C35 C36 . . . . 176.6(3) ?
C24 C25 C39 C42 . . . . 179.0(3) ?
C26 C25 C39 C42 . . . . -0.6(5) ?
C24 C25 C39 C41 . . . . -60.2(4) ?
C26 C25 C39 C41 . . . . 120.2(3) ?
C24 C25 C39 C40 . . . . 58.8(4) ?
C26 C25 C39 C40 . . . . -120.9(3) ?
C46 O3 C43 C44 . . . . -25.1(6) ?
Sm1 O3 C43 C44 . . . . 142.0(4) ?
O3 C43 C44 C45 . . . . 3.5(7) ?
C43 C44 C45 C46 . . . . 18.0(7) ?
C43 O3 C46 C45 . . . . 36.1(6) ?
Sm1 O3 C46 C45 . . . . -131.1(4) ?
C44 C45 C46 O3 . . . . -33.3(7) ?
